data_7050281
loop_
_publ_author_name
'Antonio de la Hoz'
'Maria del Carmen Mateo'
'Angel Diaz-Ortiz'
'Jose Elguero'
'Concepcion Foces-Foces'
A.Moreno
'Ana Sanchez-Migallon'
'Gema Valiente'

_publ_section_title
;
Green synthesis and self-association of
2,4-diamino-1,3,5-triazine derivatives
;
_journal_name_full 'New J.Chem.(Nouv.J.Chim.)'
_journal_year 2004
_chemical_formula_moiety 'C9 H9 N5'
_chemical_formula_sum 'C9 H9 N5'
_chemical_formula_weight 187.21
_chemical_melting_point 497.6(15)
_chemical_name_common 2,4-Diamino-6-phenyl-1,3,5-triazine
_chemical_name_systematic
;
2,4-Diamino-6-phenyl-1,3,5-triazine
;
_space_group_IT_number 15
_symmetry_cell_setting monoclinic
_symmetry_space_group_name_Hall '-I 2ya'
_symmetry_space_group_name_H-M 'I 1 2/a 1'
_atom_sites_solution_hydrogens geom
_atom_sites_solution_primary direct
_atom_sites_solution_secondary difmap
_cell_angle_alpha 90.00
_cell_angle_beta 102.707(5)
_cell_angle_gamma 90.00
_cell_formula_units_Z 16
_cell_length_a 20.548(3)
_cell_length_b 7.1940(10)
_cell_length_c 24.526(5)
_cell_measurement_reflns_used ?
_cell_measurement_temperature 170(2)
_cell_measurement_theta_max ?
_cell_measurement_theta_min ?
_cell_volume 3536.7(10)
_diffrn_ambient_temperature 170(2)
_diffrn_detector_area_resol_mean ?
_diffrn_measurement_device_type 'Nonius Kappa CCD diffractometer'
_diffrn_measurement_method ?
_diffrn_radiation_monochromator graphite
_diffrn_radiation_source 'fine-focus sealed tube'
_diffrn_radiation_type MoK\a
_diffrn_radiation_wavelength 0.71069
_diffrn_reflns_av_R_equivalents 0.2043
_diffrn_reflns_av_sigmaI/netI 0.1268
_diffrn_reflns_limit_h_max 24
_diffrn_reflns_limit_h_min -24
_diffrn_reflns_limit_k_max 8
_diffrn_reflns_limit_k_min -8
_diffrn_reflns_limit_l_max 29
_diffrn_reflns_limit_l_min -28
_diffrn_reflns_number 20774
_diffrn_reflns_theta_max 25.04
_diffrn_reflns_theta_min 5.07
_diffrn_standards_decay_% ?
_diffrn_standards_interval_count ?
_diffrn_standards_interval_time ?
_diffrn_standards_number ?
_exptl_absorpt_coefficient_mu 0.094
_exptl_absorpt_correction_T_max 0.9953
_exptl_absorpt_correction_T_min 0.9815
_exptl_absorpt_correction_type ?
_exptl_absorpt_process_details ?
_exptl_crystal_colour colourless
_exptl_crystal_density_diffrn 1.406
_exptl_crystal_density_meas ?
_exptl_crystal_density_method 'not measured'
_exptl_crystal_description prism
_exptl_crystal_F_000 1568
_exptl_crystal_size_max 0.20
_exptl_crystal_size_mid 0.05
_exptl_crystal_size_min 0.05
_refine_ls_extinction_coef 0.0012(4)
_refine_ls_extinction_expression Fc^*^=kFc[1+0.001xFc^2^\l^3^/sin(2\q)]^-1/4^
_refine_ls_extinction_method SHELXL
_refine_ls_goodness_of_fit_ref 1.086
_refine_ls_hydrogen_treatment mixed
_refine_ls_matrix_type full
_refine_ls_number_parameters 278
_refine_ls_number_reflns 3094
_refine_ls_number_restraints 0
_refine_ls_restrained_S_all 1.086
_refine_ls_R_factor_all 0.1916
_refine_ls_R_factor_gt 0.0962
_refine_ls_shift/su_max 0.001
_refine_ls_shift/su_mean 0.000
_refine_ls_structure_factor_coef Fsqd
_refine_ls_weighting_details 'calc w=1/[\s^2^(Fo^2^)+(0.0724P)^2^+15.5717P] where P=(Fo^2^+2Fc^2^)/3'
_refine_ls_weighting_scheme calc
_refine_ls_wR_factor_gt 0.1789
_refine_ls_wR_factor_ref 0.2188
_reflns_number_gt 1644
_reflns_number_total 3094
_reflns_threshold_expression >2sigma(I)
_cod_depositor_comments
;
The following automatic conversions were performed:

'_chemical_melting_point' value ' 223-226C ' was changed to
'497.6(15)' - it was converted from degrees Celsius(C) to Kelvins(K),
the average value was taken and precision was estimated.

Automatic conversion script
Id: cif_fix_values 1646 2011-03-28 12:23:43Z adriana 
;
_cod_original_sg_symbol_H-M 'I 2/a'
_cod_database_code 7050281

loop_
_symmetry_equiv_pos_as_xyz
'x, y, z'
'-x+1/2, y, -z'
'x+1/2, y+1/2, z+1/2'
'-x+1, y+1/2, -z+1/2'
'-x, -y, -z'
'x-1/2, -y, z'
'-x+1/2, -y+1/2, -z+1/2'
'x, -y+1/2, z+1/2'

loop_
_atom_site_label
_atom_site_type_symbol
_atom_site_fract_x
_atom_site_fract_y
_atom_site_fract_z
_atom_site_U_iso_or_equiv
_atom_site_adp_type
_atom_site_occupancy
_atom_site_symmetry_multiplicity
_atom_site_calc_flag
_atom_site_refinement_flags
_atom_site_disorder_assembly
_atom_site_disorder_group
N3A N 0.4288(2) 0.2225(6) 0.43918(17) 0.0220(11) Uani 1 1 d . . .
N1A N 0.3243(2) 0.2567(6) 0.46717(17) 0.0245(11) Uani 1 1 d . . .
N5A N 0.4286(2) 0.2853(6) 0.53537(17) 0.0228(11) Uani 1 1 d . . .
N13A N 0.3294(3) 0.2003(7) 0.37567(19) 0.0302(12) Uani 1 1 d . . .
H31A H 0.283(3) 0.192(8) 0.368(2) 0.036 Uiso 1 1 d . . .
H32A H 0.348(3) 0.160(8) 0.349(2) 0.036 Uiso 1 1 d . . .
N14A N 0.3271(2) 0.3126(7) 0.56057(19) 0.0282(12) Uani 1 1 d . . .
H41A H 0.282(3) 0.306(8) 0.554(2) 0.034 Uiso 1 1 d . . .
H42A H 0.351(3) 0.329(8) 0.601(2) 0.034 Uiso 1 1 d . . .
C2A C 0.3613(3) 0.2268(7) 0.4294(2) 0.0193(12) Uani 1 1 d . . .
C6A C 0.3606(3) 0.2837(7) 0.5198(2) 0.0207(12) Uani 1 1 d . . .
C4A C 0.4589(3) 0.2528(7) 0.4929(2) 0.0199(12) Uani 1 1 d . . .
C7A C 0.5334(3) 0.2496(7) 0.5069(2) 0.0185(12) Uani 1 1 d . . .
C8A C 0.5692(3) 0.1900(8) 0.4674(2) 0.0232(13) Uani 1 1 d . . .
H8A H 0.5457 0.1512 0.4314 0.028 Uiso 1 1 calc R . .
C9A C 0.6382(3) 0.1870(8) 0.4801(2) 0.0291(14) Uani 1 1 d . . .
H9A H 0.6617 0.1465 0.4529 0.035 Uiso 1 1 calc R . .
C10A C 0.6728(3) 0.2429(8) 0.5322(2) 0.0310(15) Uani 1 1 d . . .
H10A H 0.7202 0.2412 0.5409 0.037 Uiso 1 1 calc R . .
C11A C 0.6387(3) 0.3014(9) 0.5718(2) 0.0304(14) Uani 1 1 d . . .
H11A H 0.6628 0.3405 0.6075 0.036 Uiso 1 1 calc R . .
C12A C 0.5700(3) 0.3033(8) 0.5598(2) 0.0246(13) Uani 1 1 d . . .
H12A H 0.5471 0.3414 0.5877 0.030 Uiso 1 1 calc R . .
N3B N 0.4121(2) 0.3507(6) 0.78353(16) 0.0194(10) Uani 1 1 d . . .
N1B N 0.4729(2) 0.1169(6) 0.74518(16) 0.0208(10) Uani 1 1 d . . .
N5B N 0.4096(2) 0.3503(6) 0.68512(16) 0.0191(10) Uani 1 1 d . . .
N13B N 0.4741(2) 0.1255(7) 0.83875(17) 0.0233(11) Uani 1 1 d . . .
H31B H 0.505(3) 0.053(8) 0.839(2) 0.028 Uiso 1 1 d . . .
H32B H 0.458(3) 0.189(8) 0.867(2) 0.028 Uiso 1 1 d . . .
N14B N 0.4696(2) 0.1210(7) 0.65091(18) 0.0226(11) Uani 1 1 d . . .
H41B H 0.501(3) 0.029(8) 0.659(2) 0.027 Uiso 1 1 d . . .
H42B H 0.454(3) 0.189(7) 0.615(2) 0.027 Uiso 1 1 d . . .
C2B C 0.4522(3) 0.1989(8) 0.7878(2) 0.0218(13) Uani 1 1 d . . .
C6B C 0.4497(2) 0.1969(7) 0.6949(2) 0.0211(12) Uani 1 1 d . . .
C4B C 0.3950(2) 0.4248(7) 0.7319(2) 0.0190(12) Uani 1 1 d . . .
C7B C 0.3606(2) 0.6100(8) 0.7259(2) 0.0211(12) Uani 1 1 d . . .
C8B C 0.3531(3) 0.7065(8) 0.7735(2) 0.0268(14) Uani 1 1 d . . .
H8B H 0.3666 0.6510 0.8094 0.032 Uiso 1 1 calc R . .
C9B C 0.3259(3) 0.8824(8) 0.7684(2) 0.0276(13) Uani 1 1 d . . .
H9B H 0.3214 0.9478 0.8010 0.033 Uiso 1 1 calc R . .
C10B C 0.3051(3) 0.9654(8) 0.7168(2) 0.0301(14) Uani 1 1 d . . .
H10B H 0.2859 1.0861 0.7138 0.036 Uiso 1 1 calc R . .
C11B C 0.3125(3) 0.8704(9) 0.6695(2) 0.0373(16) Uani 1 1 d . . .
H11B H 0.2989 0.9271 0.6338 0.045 Uiso 1 1 calc R . .
C12B C 0.3395(3) 0.6943(8) 0.6737(2) 0.0344(15) Uani 1 1 d . . .
H12B H 0.3438 0.6297 0.6409 0.041 Uiso 1 1 calc R . .
